data_4085725
loop_
_publ_author_name
'Graux, Lionel V.'
'Giorgi, Michel'
'Buono, G\'erard'
'Clavier, Herv\'e'

_publ_section_title
;
 Ruthenium Carbonyl Complexes Bearing Secondary Phosphine Oxides and
 Phosphinous Acids: Synthesis, Characterization, and Application in
 Catalysis
;
_journal_issue 10
_journal_name_full Organometallics
_journal_page_first 1864
_journal_paper_doi 10.1021/om501300p
_journal_volume 34
_journal_year 2015
_chemical_absolute_configuration unk
_chemical_compound_source 'synthesis as described'
_chemical_formula_moiety 'C22 H30 Cl2 O4 P2 Ru1'
_chemical_formula_sum 'C22 H30 Cl2 O4 P2 Ru'
_chemical_formula_weight 592.37
_chemical_name_systematic
;
 ?
;
_space_group_IT_number 19
_symmetry_cell_setting orthorhombic
_symmetry_Int_Tables_number 19
_symmetry_space_group_name_Hall 'P 2ac 2ab'
_symmetry_space_group_name_H-M 'P 21 21 21'
_atom_sites_solution_hydrogens geom
_atom_sites_solution_primary direct
_atom_sites_solution_secondary difmap
_audit_conform_dict_location ftp://ftp.iucr.org/pub/cif_core.dic
_audit_conform_dict_name cif_core.dic
_audit_conform_dict_version 2.4
_audit_creation_date 2011-12-21T10:12:58-00:00
_audit_creation_method 'WinGX routine CIF_UPDATE'
_cell_angle_alpha 90
_cell_angle_beta 90
_cell_angle_gamma 90
_cell_formula_units_Z 4
_cell_length_a 10.5614(2)
_cell_length_b 13.1538(2)
_cell_length_c 18.8915(4)
_cell_measurement_reflns_used 33665
_cell_measurement_temperature 293(2)
_cell_measurement_theta_max 30.03
_cell_measurement_theta_min 1.89
_cell_measurement_wavelength 0.71073
_cell_volume 2624.46(8)
_computing_molecular_graphics 'Ortep-3 for Windows (Farrugia, 1997)'
_computing_publication_material 'WinGX publication routines (Farrugia, 1999)'
_computing_structure_refinement 'SHELXL-97 (Sheldrick, 2008)'
_diffrn_ambient_temperature 293(2)
_diffrn_measured_fraction_theta_full 0.997
_diffrn_measured_fraction_theta_max 0.997
_diffrn_measurement_device_type KappaCCD
_diffrn_measurement_method 'Omega + Phi scan'
_diffrn_radiation_monochromator graphite
_diffrn_radiation_probe x-ray
_diffrn_radiation_type MoK\a
_diffrn_radiation_wavelength 0.71073
_diffrn_reflns_av_R_equivalents 0.0467
_diffrn_reflns_av_unetI/netI 0.067
_diffrn_reflns_limit_h_max 13
_diffrn_reflns_limit_h_min -14
_diffrn_reflns_limit_k_max 16
_diffrn_reflns_limit_k_min -18
_diffrn_reflns_limit_l_max 26
_diffrn_reflns_limit_l_min -26
_diffrn_reflns_number 33665
_diffrn_reflns_reduction_process
;
 Scaled and merged with Sortav
 R.H. Blessing, (1987) Cryst. Rev. 1, 3-58
 R.H. Blessing, (1989) J. Appl. Cryst. 22, 396-397
;
_diffrn_reflns_theta_full 30.03
_diffrn_reflns_theta_max 30.03
_diffrn_reflns_theta_min 1.89
_diffrn_standards_number 0
_exptl_absorpt_coefficient_mu 0.948
_exptl_absorpt_correction_T_max 0.863
_exptl_absorpt_correction_T_min 0.859
_exptl_absorpt_correction_type multi-scan
_exptl_absorpt_process_details
;
 R.H. Blessing, Acta Cryst. (1995), A51, 33-38
;
_exptl_crystal_colour colourless
_exptl_crystal_density_diffrn 1.499
_exptl_crystal_density_method 'not measured'
_exptl_crystal_description prism
_exptl_crystal_F_000 1208
_exptl_crystal_size_max 0.2
_exptl_crystal_size_mid 0.2
_exptl_crystal_size_min 0.1
_refine_diff_density_max 0.383
_refine_diff_density_min -0.768
_refine_diff_density_rms 0.109
_refine_ls_abs_structure_details 'Flack H D (1983), Acta Cryst. A39, 876-881'
_refine_ls_abs_structure_Flack -0.04(2)
_refine_ls_extinction_method none
_refine_ls_goodness_of_fit_ref 1.002
_refine_ls_hydrogen_treatment mixed
_refine_ls_matrix_type full
_refine_ls_number_parameters 281
_refine_ls_number_reflns 7611
_refine_ls_number_restraints 0
_refine_ls_restrained_S_all 1.002
_refine_ls_R_factor_all 0.0557
_refine_ls_R_factor_gt 0.0308
_refine_ls_shift/su_max 0.000
_refine_ls_shift/su_mean 0
_refine_ls_structure_factor_coef Fsqd
_refine_ls_weighting_details 'calc w=1/[\s^2^(Fo^2^)+(0.0217P)^2^+0.0000P] where P=(Fo^2^+2Fc^2^)/3'
_refine_ls_weighting_scheme calc
_refine_ls_wR_factor_gt 0.0606
_refine_ls_wR_factor_ref 0.0658
_reflns_number_gt 5872
_reflns_number_total 7611
_reflns_threshold_expression >2\s(I)
_cod_data_source_file om501300p_si_003.cif
_cod_data_source_block lgr011
_cod_depositor_comments 'Adding full bibliography for 4085723--4085725.cif.'
_cod_database_code 4085725

loop_
_symmetry_equiv_pos_as_xyz
'x, y, z'
'-x+1/2, -y, z+1/2'
'x+1/2, -y+1/2, -z'
'-x, y+1/2, -z+1/2'

loop_
_atom_site_label
_atom_site_type_symbol
_atom_site_fract_x
_atom_site_fract_y
_atom_site_fract_z
_atom_site_U_iso_or_equiv
_atom_site_adp_type
_atom_site_occupancy
_atom_site_symmetry_multiplicity
_atom_site_calc_flag
_atom_site_refinement_flags
C1 C 0.6030(2) 0.1315(2) 0.64518(13) 0.0458(6) Uani 1 1 d .
C2 C 0.5510(3) 0.2270(2) 0.65599(14) 0.0570(7) Uani 1 1 d .
H2 H 0.6031 0.2834 0.6613 0.068 Uiso 1 1 calc R
C3 C 0.4184(3) 0.2375(3) 0.65886(16) 0.0734(10) Uani 1 1 d .
H3 H 0.3815 0.3013 0.6644 0.088 Uiso 1 1 calc R
C4 C 0.3440(3) 0.1515(4) 0.65326(17) 0.0827(11) Uani 1 1 d .
H4 H 0.2564 0.1579 0.6559 0.099 Uiso 1 1 calc R
C5 C 0.3940(4) 0.0599(4) 0.6443(2) 0.0823(11) Uani 1 1 d .
H5 H 0.3416 0.0034 0.6408 0.099 Uiso 1 1 calc R
C6 C 0.5238(3) 0.0483(3) 0.64006(17) 0.0635(8) Uani 1 1 d .
H6 H 0.5581 -0.0161 0.6337 0.076 Uiso 1 1 calc R
C7 C 0.8203(3) 0.1742(2) 0.55338(14) 0.0518(7) Uani 1 1 d .
C8 C 0.9553(3) 0.1390(3) 0.53645(16) 0.0751(9) Uani 1 1 d .
H8A H 0.9577 0.0661 0.5348 0.113 Uiso 1 1 calc R
H8B H 1.012 0.1629 0.5725 0.113 Uiso 1 1 calc R
H8C H 0.9807 0.166 0.4914 0.113 Uiso 1 1 calc R
C9 C 0.8167(3) 0.2905(2) 0.55854(16) 0.0634(8) Uani 1 1 d .
H9A H 0.8529 0.3195 0.5165 0.095 Uiso 1 1 calc R
H9B H 0.8643 0.3122 0.5991 0.095 Uiso 1 1 calc R
H9C H 0.7305 0.3127 0.5632 0.095 Uiso 1 1 calc R
C10 C 0.7298(3) 0.1371(3) 0.49510(14) 0.0719(8) Uani 1 1 d .
H10A H 0.6447 0.1564 0.5068 0.108 Uiso 1 1 calc R
H10B H 0.7349 0.0644 0.4914 0.108 Uiso 1 1 calc R
H10C H 0.7533 0.1672 0.4507 0.108 Uiso 1 1 calc R
C11 C 1.1694(2) 0.13499(19) 0.85108(12) 0.0440(5) Uani 1 1 d .
C12 C 1.2479(3) 0.0526(2) 0.8631(2) 0.0715(9) Uani 1 1 d .
H12 H 1.2135 -0.0106 0.8738 0.086 Uiso 1 1 calc R
C13 C 1.3778(4) 0.0645(4) 0.8591(2) 0.0874(12) Uani 1 1 d .
H13 H 1.43 0.0087 0.8671 0.105 Uiso 1 1 calc R
C14 C 1.4304(3) 0.1554(4) 0.84393(18) 0.0819(11) Uani 1 1 d .
H14 H 1.518 0.1619 0.842 0.098 Uiso 1 1 calc R
C15 C 1.3555(3) 0.2373(3) 0.83150(15) 0.0662(9) Uani 1 1 d .
H15 H 1.3919 0.3 0.8214 0.079 Uiso 1 1 calc R
C16 C 1.2241(3) 0.2277(2) 0.83377(13) 0.0504(6) Uani 1 1 d .
H16 H 1.173 0.2835 0.8237 0.06 Uiso 1 1 calc R
C17 C 0.9544(3) 0.19044(19) 0.93934(14) 0.0492(6) Uani 1 1 d .
C18 C 0.9752(3) 0.30455(19) 0.93239(16) 0.0620(8) Uani 1 1 d .
H18A H 0.9405 0.3384 0.973 0.093 Uiso 1 1 calc R
H18B H 0.934 0.3288 0.8904 0.093 Uiso 1 1 calc R
H18C H 1.0643 0.3184 0.9294 0.093 Uiso 1 1 calc R
C19 C 1.0340(3) 0.1476(3) 1.00029(14) 0.0714(8) Uani 1 1 d .
H19A H 1.1222 0.1587 0.9906 0.107 Uiso 1 1 calc R
H19B H 1.0184 0.076 1.0048 0.107 Uiso 1 1 calc R
H19C H 1.0114 0.1812 1.0436 0.107 Uiso 1 1 calc R
C20 C 0.8133(3) 0.1693(3) 0.95369(17) 0.0664(9) Uani 1 1 d .
H20A H 0.799 0.0973 0.9546 0.1 Uiso 1 1 calc R
H20B H 0.763 0.1995 0.9169 0.1 Uiso 1 1 calc R
H20C H 0.7899 0.1981 0.9985 0.1 Uiso 1 1 calc R
C21 C 1.0013(2) 0.23638(17) 0.70988(13) 0.0408(5) Uani 1 1 d .
C22 C 0.7803(2) 0.24686(18) 0.77749(13) 0.0463(6) Uani 1 1 d .
O1 O 0.78378(18) -0.00363(13) 0.61992(11) 0.0553(4) Uani 1 1 d .
H1OH H 0.8408 -0.0293 0.6433 0.083 Uiso 1 1 calc R
O2 O 0.98242(16) 0.00585(12) 0.88084(10) 0.0505(4) Uani 1 1 d .
H2OH H 0.966 -0.0589 0.8607 0.076 Uiso 1 1 d R
O3 O 1.07199(18) 0.29219(14) 0.68574(11) 0.0567(5) Uani 1 1 d .
O4 O 0.7144(2) 0.31028(15) 0.79627(12) 0.0714(6) Uani 1 1 d .
P1 P 0.77301(6) 0.11478(4) 0.63873(3) 0.03919(14) Uani 1 1 d .
P2 P 0.99896(5) 0.12182(4) 0.85712(3) 0.03826(13) Uani 1 1 d .
Cl1 Cl 1.02522(6) 0.00534(5) 0.70839(4) 0.05084(15) Uani 1 1 d .
Cl2 Cl 0.74062(6) 0.01515(5) 0.79303(4) 0.05274(16) Uani 1 1 d .
Ru1 Ru 0.886816(14) 0.142940(12) 0.747301(9) 0.03435(5) Uani 1 1 d .

loop_
_atom_site_aniso_label
_atom_site_aniso_U_11
_atom_site_aniso_U_22
_atom_site_aniso_U_33
_atom_site_aniso_U_23
_atom_site_aniso_U_13
_atom_site_aniso_U_12
C1 0.0427(13) 0.0537(14) 0.0410(12) 0.0014(11) 0.0007(10) -0.0001(12)
C2 0.0619(17) 0.0650(17) 0.0441(15) -0.0002(13) -0.0003(12) 0.0156(14)
C3 0.069(2) 0.104(3) 0.0473(16) 0.0000(17) 0.0006(14) 0.040(2)
C4 0.0544(18) 0.133(4) 0.0609(19) 0.006(2) -0.0004(15) 0.013(2)
C5 0.051(2) 0.110(3) 0.087(2) 0.000(2) 0.0023(18) -0.012(2)
C6 0.0511(17) 0.073(2) 0.0660(19) -0.0007(15) -0.0072(14) -0.0129(14)
C7 0.0585(16) 0.0548(17) 0.0423(13) -0.0034(11) 0.0018(12) -0.0044(13)
C8 0.0714(19) 0.093(2) 0.0613(18) -0.0063(19) 0.0201(15) -0.004(2)
C9 0.080(2) 0.0498(15) 0.0603(17) 0.0106(13) -0.0046(15) -0.0114(14)
C10 0.085(2) 0.082(2) 0.0479(15) -0.0101(16) -0.0074(14) -0.0185(19)
C11 0.0439(12) 0.0466(13) 0.0416(12) -0.0001(11) -0.0001(10) -0.0041(12)
C12 0.0529(18) 0.0601(18) 0.101(3) 0.0158(17) 0.0001(16) 0.0094(14)
C13 0.046(2) 0.107(3) 0.109(3) 0.006(2) -0.0037(19) 0.012(2)
C14 0.0368(15) 0.132(4) 0.077(2) -0.016(2) -0.0010(14) -0.007(2)
C15 0.0596(19) 0.089(2) 0.0501(16) -0.0132(15) 0.0059(13) -0.0340(18)
C16 0.0539(15) 0.0536(15) 0.0436(13) -0.0069(12) 0.0053(11) -0.0091(12)
C17 0.0607(16) 0.0463(14) 0.0407(13) 0.0034(11) 0.0115(12) -0.0020(12)
C18 0.089(2) 0.0458(15) 0.0511(16) -0.0055(12) 0.0127(15) -0.0015(14)
C19 0.093(2) 0.079(2) 0.0424(15) 0.0079(16) 0.0004(14) -0.001(2)
C20 0.0639(19) 0.070(2) 0.0656(18) 0.0034(15) 0.0235(15) -0.0011(15)
C21 0.0428(12) 0.0355(12) 0.0441(13) -0.0009(10) -0.0019(11) 0.0032(10)
C22 0.0458(13) 0.0404(13) 0.0528(14) -0.0028(10) 0.0023(11) 0.0019(11)
O1 0.0587(11) 0.0378(9) 0.0695(13) -0.0091(8) -0.0069(9) 0.0024(8)
O2 0.0584(10) 0.0307(8) 0.0624(11) 0.0104(7) -0.0018(8) -0.0046(7)
O3 0.0527(11) 0.0495(10) 0.0679(12) 0.0107(9) 0.0026(9) -0.0135(9)
O4 0.0667(13) 0.0578(12) 0.0898(15) -0.0205(11) 0.0030(11) 0.0230(10)
P1 0.0408(3) 0.0316(3) 0.0451(3) -0.0041(2) 0.0003(3) 0.0007(2)
P2 0.0410(3) 0.0323(3) 0.0415(3) 0.0037(2) 0.0036(2) -0.0016(2)
Cl1 0.0470(3) 0.0431(3) 0.0624(4) -0.0073(3) 0.0043(3) 0.0118(3)
Cl2 0.0427(3) 0.0477(3) 0.0678(4) 0.0104(3) 0.0046(3) -0.0095(3)
Ru1 0.03424(8) 0.02720(8) 0.04159(9) -0.00024(10) 0.00372(9) 0.00072(6)

loop_
_atom_type_symbol
_atom_type_description
_atom_type_scat_dispersion_real
_atom_type_scat_dispersion_imag
_atom_type_scat_source
C C 0.0033 0.0016 'International Tables Vol C Tables 4.2.6.8 and 6.1.1.4'
H H 0 0 'International Tables Vol C Tables 4.2.6.8 and 6.1.1.4'
O O 0.0106 0.006 'International Tables Vol C Tables 4.2.6.8 and 6.1.1.4'
P P 0.1023 0.0942 'International Tables Vol C Tables 4.2.6.8 and 6.1.1.4'
Cl Cl 0.1484 0.1585 'International Tables Vol C Tables 4.2.6.8 and 6.1.1.4'
Ru Ru -1.2594 0.8363 'International Tables Vol C Tables 4.2.6.8 and 6.1.1.4'

loop_
_geom_angle_atom_site_label_1
_geom_angle_atom_site_label_2
_geom_angle_atom_site_label_3
_geom_angle
C6 C1 C2 119.2(3)
C6 C1 P1 120.0(2)
C2 C1 P1 120.8(2)
C1 C2 C3 119.3(3)
C1 C2 H2 120.4
C3 C2 H2 120.4
C4 C3 C2 118.8(3)
C4 C3 H3 120.6
C2 C3 H3 120.6
C5 C4 C3 121.8(3)
C5 C4 H4 119.1
C3 C4 H4 119.1
C4 C5 C6 120.2(4)
C4 C5 H5 119.9
C6 C5 H5 119.9
C1 C6 C5 120.7(3)
C1 C6 H6 119.7
C5 C6 H6 119.7
C8 C7 C9 109.7(3)
C8 C7 C10 109.5(2)
C9 C7 C10 110.3(3)
C8 C7 P1 107.7(2)
C9 C7 P1 110.93(19)
C10 C7 P1 108.7(2)
C7 C8 H8A 109.5
C7 C8 H8B 109.5
H8A C8 H8B 109.5
C7 C8 H8C 109.5
H8A C8 H8C 109.5
H8B C8 H8C 109.5
C7 C9 H9A 109.5
C7 C9 H9B 109.5
H9A C9 H9B 109.5
C7 C9 H9C 109.5
H9A C9 H9C 109.5
H9B C9 H9C 109.5
C7 C10 H10A 109.5
C7 C10 H10B 109.5
H10A C10 H10B 109.5
C7 C10 H10C 109.5
H10A C10 H10C 109.5
H10B C10 H10C 109.5
C12 C11 C16 118.5(2)
C12 C11 P2 120.7(2)
C16 C11 P2 120.8(2)
C11 C12 C13 119.8(3)
C11 C12 H12 120.1
C13 C12 H12 120.1
C14 C13 C12 121.3(4)
C14 C13 H13 119.3
C12 C13 H13 119.3
C13 C14 C15 120.0(3)
C13 C14 H14 120
C15 C14 H14 120
C14 C15 C16 120.2(3)
C14 C15 H15 119.9
C16 C15 H15 119.9
C11 C16 C15 120.0(3)
C11 C16 H16 120
C15 C16 H16 120
C18 C17 C19 110.4(3)
C18 C17 C20 109.4(2)
C19 C17 C20 109.4(2)
C18 C17 P2 111.73(18)
C19 C17 P2 108.07(19)
C20 C17 P2 107.8(2)
C17 C18 H18A 109.5
C17 C18 H18B 109.5
H18A C18 H18B 109.5
C17 C18 H18C 109.5
H18A C18 H18C 109.5
H18B C18 H18C 109.5
C17 C19 H19A 109.5
C17 C19 H19B 109.5
H19A C19 H19B 109.5
C17 C19 H19C 109.5
H19A C19 H19C 109.5
H19B C19 H19C 109.5
C17 C20 H20A 109.5
C17 C20 H20B 109.5
H20A C20 H20B 109.5
C17 C20 H20C 109.5
H20A C20 H20C 109.5
H20B C20 H20C 109.5
O3 C21 Ru1 178.5(2)
O4 C22 Ru1 179.6(3)
P1 O1 H1OH 109.5
P2 O2 H2OH 139.7
O1 P1 C1 101.71(12)
O1 P1 C7 101.36(12)
C1 P1 C7 105.86(12)
O1 P1 Ru1 107.66(7)
C1 P1 Ru1 114.76(8)
C7 P1 Ru1 122.70(9)
O2 P2 C11 102.55(11)
O2 P2 C17 101.62(11)
C11 P2 C17 104.95(12)
O2 P2 Ru1 107.34(7)
C11 P2 Ru1 115.08(8)
C17 P2 Ru1 122.72(9)
C22 Ru1 C21 91.37(11)
C22 Ru1 P2 96.79(8)
C21 Ru1 P2 94.82(7)
C22 Ru1 P1 94.16(8)
C21 Ru1 P1 95.87(7)
P2 Ru1 P1 164.50(2)
C22 Ru1 Cl1 179.41(8)
C21 Ru1 Cl1 89.22(7)
P2 Ru1 Cl1 83.06(2)
P1 Ru1 Cl1 85.88(2)
C22 Ru1 Cl2 90.87(8)
C21 Ru1 Cl2 177.60(7)
P2 Ru1 Cl2 85.80(2)
P1 Ru1 Cl2 83.09(2)
Cl1 Ru1 Cl2 88.55(2)

loop_
_geom_bond_atom_site_label_1
_geom_bond_atom_site_label_2
_geom_bond_distance
C1 C6 1.380(4)
C1 C2 1.386(4)
C1 P1 1.813(2)
C2 C3 1.409(5)
C2 H2 0.93
C3 C4 1.382(5)
C3 H3 0.93
C4 C5 1.326(5)
C4 H4 0.93
C5 C6 1.381(5)
C5 H5 0.93
C6 H6 0.93
C7 C8 1.533(4)
C7 C9 1.534(4)
C7 C10 1.538(4)
C7 P1 1.860(3)
C8 H8A 0.96
C8 H8B 0.96
C8 H8C 0.96
C9 H9A 0.96
C9 H9B 0.96
C9 H9C 0.96
C10 H10A 0.96
C10 H10B 0.96
C10 H10C 0.96
C11 C12 1.383(4)
C11 C16 1.389(4)
C11 P2 1.812(2)
C12 C13 1.383(5)
C12 H12 0.93
C13 C14 1.348(5)
C13 H13 0.93
C14 C15 1.357(5)
C14 H14 0.93
C15 C16 1.394(4)
C15 H15 0.93
C16 H16 0.93
C17 C18 1.523(3)
C17 C19 1.533(4)
C17 C20 1.540(4)
C17 P2 1.857(3)
C18 H18A 0.96
C18 H18B 0.96
C18 H18C 0.96
C19 H19A 0.96
C19 H19B 0.96
C19 H19C 0.96
C20 H20A 0.96
C20 H20B 0.96
C20 H20C 0.96
C21 O3 1.142(3)
C21 Ru1 1.863(2)
C22 O4 1.143(3)
C22 Ru1 1.860(2)
O1 P1 1.6016(17)
O1 H1OH 0.82
O2 P2 1.5995(17)
O2 H2OH 0.9494
P1 Ru1 2.4060(7)
P2 Ru1 2.4050(6)
Cl1 Ru1 2.4399(6)
Cl2 Ru1 2.4404(6)
